data_7022846
loop_
_publ_author_name
'Liang, Lan-Chang'
'Lin, Sheng-Ta'
'Chien, Chia-Cheng'
'Chen, Ming-Tsz'

_publ_section_title
;
 Zirconium and hafnium complexes containing N-alkyl substituted amine
 biphenolate ligands: coordination chemistry and living ring-opening
 polymerization catalysis.
;
_journal_issue 25
_journal_name_full 'Dalton transactions (Cambridge, England : 2003)'
_journal_page_first 9286
_journal_page_last 9293
_journal_paper_doi 10.1039/c3dt50152c
_journal_volume 42
_journal_year 2013
_chemical_formula_moiety 'C44 H73 N3 O4 Zr'
_chemical_formula_sum 'C44 H73 N3 O4 Zr'
_chemical_formula_weight 799.27
_chemical_name_systematic
;
?
;
_space_group_IT_number 15
_symmetry_cell_setting monoclinic
_symmetry_space_group_name_Hall '-C 2yc'
_symmetry_space_group_name_H-M 'C 1 2/c 1'
_atom_sites_solution_hydrogens geom
_atom_sites_solution_primary direct
_atom_sites_solution_secondary difmap
_audit_creation_method SHELXL-97
_cell_angle_alpha 90.00
_cell_angle_beta 109.2300(10)
_cell_angle_gamma 90.00
_cell_formula_units_Z 8
_cell_length_a 44.5839(13)
_cell_length_b 11.9319(4)
_cell_length_c 20.2471(5)
_cell_measurement_temperature 200(2)
_cell_volume 10169.9(5)
_computing_cell_refinement 'HKL Scalepack (Otwinowski & Minor 1997)'
_computing_data_collection 'Collect (Nonius BV, 1997-2000)'
_computing_data_reduction 'HKL Denzo and Scalepack (Otwinowski & Minor 19'
_computing_molecular_graphics 'Ortep-3 for Windows (Farrugia, 1997)'
_computing_publication_material 'WinGX publication routines (Farrugia, 1999)'
_computing_structure_refinement 'SHELXL-97 (Sheldrick, 1997)'
_computing_structure_solution 'SHELXS-86 (Sheldrick, 1986)'
_diffrn_ambient_temperature 200(2)
_diffrn_measured_fraction_theta_full 0.937
_diffrn_measured_fraction_theta_max 0.937
_diffrn_measurement_device_type KappaCCD
_diffrn_measurement_method 'CCD rotation images, thick slices'
_diffrn_radiation_monochromator graphite
_diffrn_radiation_source 'fine-focus sealed tube'
_diffrn_radiation_type MoK\a
_diffrn_radiation_wavelength 0.71073
_diffrn_reflns_av_R_equivalents 0.0281
_diffrn_reflns_av_unetI/netI 0.0384
_diffrn_reflns_limit_h_max 52
_diffrn_reflns_limit_h_min -51
_diffrn_reflns_limit_k_max 14
_diffrn_reflns_limit_k_min -13
_diffrn_reflns_limit_l_max 24
_diffrn_reflns_limit_l_min -20
_diffrn_reflns_number 18127
_diffrn_reflns_theta_full 25.00
_diffrn_reflns_theta_max 25.00
_diffrn_reflns_theta_min 7.77
_exptl_absorpt_coefficient_mu 0.253
_exptl_absorpt_correction_T_max 0.9465
_exptl_absorpt_correction_T_min 0.8927
_exptl_absorpt_correction_type multi-scan
_exptl_crystal_colour colorless
_exptl_crystal_density_diffrn 1.044
_exptl_crystal_density_method 'not measured'
_exptl_crystal_description prism
_exptl_crystal_F_000 3440
_exptl_crystal_size_max 0.46
_exptl_crystal_size_mid 0.38
_exptl_crystal_size_min 0.22
_platon_squeeze_details
;
;
_refine_diff_density_max 0.608
_refine_diff_density_min -0.801
_refine_diff_density_rms 0.074
_refine_ls_extinction_method none
_refine_ls_goodness_of_fit_ref 1.111
_refine_ls_hydrogen_treatment constr
_refine_ls_matrix_type full
_refine_ls_number_parameters 489
_refine_ls_number_reflns 8393
_refine_ls_number_restraints 6
_refine_ls_restrained_S_all 1.111
_refine_ls_R_factor_all 0.0618
_refine_ls_R_factor_gt 0.0494
_refine_ls_shift/su_max 0.001
_refine_ls_shift/su_mean 0.000
_refine_ls_structure_factor_coef Fsqd
_refine_ls_weighting_details 'calc w=1/[\s^2^(Fo^2^)+(0.1072P)^2^+11.4721P] where P=(Fo^2^+2Fc^2^)/3'
_refine_ls_weighting_scheme calc
_refine_ls_wR_factor_gt 0.1461
_refine_ls_wR_factor_ref 0.1785
_reflns_number_gt 6890
_reflns_number_total 8393
_reflns_threshold_expression >2sigma(I)
_cod_data_source_file c3dt50152c.txt
_cod_data_source_block a12795_2aMeCN
_cod_depositor_comments
;
The following automatic conversions were performed:

'_symmetry_cell_setting' value 'Monoclinic' changed to 'monoclinic'
according to /home/saulius/struct/CIF-dictionaries/cif_core.dic
dictionary named 'cif_core.dic' version 2.4.2 from 2011-04-26.

Automatic conversion script
Id: cif_fix_values 1891 2012-01-12 08:04:46Z andrius 
;
_cod_original_sg_symbol_H-M C2/c
_cod_database_code 7022846

loop_
_symmetry_equiv_pos_as_xyz
'x, y, z'
'-x, y, -z+1/2'
'x+1/2, y+1/2, z'
'-x+1/2, y+1/2, -z+1/2'
'-x, -y, -z'
'x, -y, z-1/2'
'-x+1/2, -y+1/2, -z'
'x+1/2, -y+1/2, z-1/2'

loop_
_atom_site_label
_atom_site_type_symbol
_atom_site_fract_x
_atom_site_fract_y
_atom_site_fract_z
_atom_site_U_iso_or_equiv
_atom_site_adp_type
_atom_site_occupancy
_atom_site_symmetry_multiplicity
_atom_site_calc_flag
_atom_site_refinement_flags
_atom_site_disorder_assembly
_atom_site_disorder_group
C1 C 0.13967(7) 0.5272(3) -0.00429(16) 0.0324(7) Uani 1 1 d . . .
C2 C 0.15357(8) 0.6066(3) -0.03705(17) 0.0344(7) Uani 1 1 d . . .
C3 C 0.18977(8) 0.6225(3) -0.0140(2) 0.0468(9) Uani 1 1 d . . .
C4 C 0.20200(12) 0.6595(5) 0.0626(2) 0.0694(13) Uani 1 1 d . . .
H4A H 0.2251 0.6702 0.0773 0.104 Uiso 1 1 calc R . .
H4B H 0.1970 0.6019 0.0918 0.104 Uiso 1 1 calc R . .
H4C H 0.1918 0.7302 0.0677 0.104 Uiso 1 1 calc R . .
C5 C 0.19952(10) 0.7118(4) -0.0575(3) 0.0670(13) Uani 1 1 d . . .
H5A H 0.1915 0.6908 -0.1071 0.100 Uiso 1 1 calc R . .
H5B H 0.2227 0.7173 -0.0422 0.100 Uiso 1 1 calc R . .
H5C H 0.1905 0.7844 -0.0512 0.100 Uiso 1 1 calc R . .
C6 C 0.20599(10) 0.5126(4) -0.0228(3) 0.0686(13) Uani 1 1 d . . .
H6A H 0.1979 0.4888 -0.0718 0.103 Uiso 1 1 calc R . .
H6B H 0.2015 0.4546 0.0069 0.103 Uiso 1 1 calc R . .
H6C H 0.2290 0.5244 -0.0090 0.103 Uiso 1 1 calc R . .
C7 C 0.13294(8) 0.6710(3) -0.09014(19) 0.0371(7) Uani 1 1 d . . .
H7 H 0.1420 0.7241 -0.1131 0.045 Uiso 1 1 calc R . .
C8 C 0.09970(8) 0.6625(3) -0.11188(17) 0.0347(7) Uani 1 1 d . . .
C9 C 0.07893(9) 0.7370(3) -0.1712(2) 0.0465(9) Uani 1 1 d . . .
C10 C 0.08580(13) 0.8611(4) -0.1532(3) 0.0708(13) Uani 1 1 d . . .
H10A H 0.0725 0.9073 -0.1917 0.106 Uiso 1 1 calc R . .
H10B H 0.1082 0.8767 -0.1460 0.106 Uiso 1 1 calc R . .
H10C H 0.0811 0.8786 -0.1104 0.106 Uiso 1 1 calc R . .
C11 C 0.08674(13) 0.7120(5) -0.2387(2) 0.0684(12) Uani 1 1 d . . .
H11A H 0.0736 0.7594 -0.2768 0.103 Uiso 1 1 calc R . .
H11B H 0.0823 0.6329 -0.2513 0.103 Uiso 1 1 calc R . .
H11C H 0.1092 0.7277 -0.2307 0.103 Uiso 1 1 calc R . .
C12 C 0.04352(11) 0.7155(5) -0.1871(3) 0.0757(15) Uani 1 1 d . . .
H12A H 0.0313 0.7646 -0.2253 0.114 Uiso 1 1 calc R . .
H12B H 0.0378 0.7311 -0.1453 0.114 Uiso 1 1 calc R . .
H12C H 0.0387 0.6371 -0.2010 0.114 Uiso 1 1 calc R . .
C13 C 0.08714(8) 0.5844(3) -0.07720(18) 0.0354(7) Uani 1 1 d . . .
H13 H 0.0647 0.5765 -0.0902 0.042 Uiso 1 1 calc R . .
C14 C 0.10660(7) 0.5173(2) -0.02384(16) 0.0309(6) Uani 1 1 d . . .
C15 C 0.09213(7) 0.4420(3) 0.01645(18) 0.0341(7) Uani 1 1 d . . .
H15A H 0.0688 0.4463 -0.0059 0.041 Uiso 1 1 calc R . .
H15B H 0.0971 0.4742 0.0639 0.041 Uiso 1 1 calc R . .
C16 C 0.09007(8) 0.2578(3) -0.04690(17) 0.0364(7) Uani 1 1 d . . .
C17 C 0.11092(9) 0.2940(3) -0.09036(19) 0.0441(8) Uani 1 1 d . . .
H17A H 0.1333 0.2797 -0.0637 0.066 Uiso 1 1 calc R . .
H17B H 0.1079 0.3742 -0.1010 0.066 Uiso 1 1 calc R . .
H17C H 0.1049 0.2512 -0.1341 0.066 Uiso 1 1 calc R . .
C18 C 0.05560(10) 0.2820(4) -0.0902(2) 0.0579(10) Uani 1 1 d . . .
H18A H 0.0417 0.2597 -0.0637 0.087 Uiso 1 1 calc R . .
H18B H 0.0499 0.2395 -0.1340 0.087 Uiso 1 1 calc R . .
H18C H 0.0530 0.3623 -0.1006 0.087 Uiso 1 1 calc R . .
C19 C 0.09495(13) 0.1309(3) -0.0336(2) 0.0591(11) Uani 1 1 d . . .
H19A H 0.1171 0.1163 -0.0057 0.089 Uiso 1 1 calc R . .
H19B H 0.0898 0.0915 -0.0785 0.089 Uiso 1 1 calc R . .
H19C H 0.0810 0.1042 -0.0083 0.089 Uiso 1 1 calc R . .
C20 C 0.08222(7) 0.2792(3) 0.07069(17) 0.0323(7) Uani 1 1 d . . .
H20A H 0.0595 0.2828 0.0418 0.039 Uiso 1 1 calc R . .
H20B H 0.0855 0.3355 0.1084 0.039 Uiso 1 1 calc R . .
C21 C 0.08774(8) 0.1649(3) 0.10551(18) 0.0342(7) Uani 1 1 d . . .
C22 C 0.06159(8) 0.1016(3) 0.10458(16) 0.0347(7) Uani 1 1 d . . .
H22 H 0.0411 0.1233 0.0746 0.042 Uiso 1 1 calc R . .
C23 C 0.06453(8) 0.0065(3) 0.14660(17) 0.0371(7) Uani 1 1 d . . .
C24 C 0.03467(9) -0.0615(3) 0.1433(2) 0.0482(9) Uani 1 1 d . . .
C25 C 0.00879(10) 0.0146(4) 0.1505(3) 0.0632(12) Uani 1 1 d . . .
H25A H -0.0099 -0.0303 0.1486 0.095 Uiso 1 1 calc R . .
H25B H 0.0030 0.0693 0.1122 0.095 Uiso 1 1 calc R . .
H25C H 0.0165 0.0542 0.1954 0.095 Uiso 1 1 calc R . .
C26 C 0.02332(11) -0.1212(4) 0.0724(3) 0.0655(12) Uani 1 1 d . . .
H26A H 0.0402 -0.1705 0.0683 0.098 Uiso 1 1 calc R . .
H26B H 0.0181 -0.0655 0.0348 0.098 Uiso 1 1 calc R . .
H26C H 0.0044 -0.1659 0.0689 0.098 Uiso 1 1 calc R . .
C27 C 0.04146(12) -0.1499(5) 0.2011(3) 0.0739(14) Uani 1 1 d . . .
H27A H 0.0582 -0.2005 0.1977 0.111 Uiso 1 1 calc R . .
H27B H 0.0221 -0.1930 0.1958 0.111 Uiso 1 1 calc R . .
H27C H 0.0484 -0.1128 0.2469 0.111 Uiso 1 1 calc R . .
C28 C 0.09505(9) -0.0241(3) 0.18801(17) 0.0388(7) Uani 1 1 d . . .
H28 H 0.0975 -0.0890 0.2164 0.047 Uiso 1 1 calc R . .
C29 C 0.12235(8) 0.0359(3) 0.18999(16) 0.0342(7) Uani 1 1 d . . .
C30 C 0.15542(9) 0.0004(3) 0.23787(19) 0.0437(8) Uani 1 1 d . . .
C31 C 0.15444(12) -0.1077(4) 0.2790(3) 0.0677(12) Uani 1 1 d . . .
H31A H 0.1380 -0.1007 0.3011 0.102 Uiso 1 1 calc R . .
H31B H 0.1751 -0.1193 0.3151 0.102 Uiso 1 1 calc R . .
H31C H 0.1496 -0.1717 0.2469 0.102 Uiso 1 1 calc R . .
C32 C 0.17037(9) 0.0920(4) 0.2921(2) 0.0535(9) Uani 1 1 d . . .
H32A H 0.1566 0.1067 0.3201 0.080 Uiso 1 1 calc R . .
H32B H 0.1728 0.1608 0.2680 0.080 Uiso 1 1 calc R . .
H32C H 0.1912 0.0669 0.3227 0.080 Uiso 1 1 calc R . .
C33 C 0.17777(11) -0.0212(4) 0.1949(3) 0.0616(11) Uani 1 1 d . . .
H33A H 0.1987 -0.0442 0.2264 0.092 Uiso 1 1 calc R . .
H33B H 0.1799 0.0476 0.1704 0.092 Uiso 1 1 calc R . .
H33C H 0.1689 -0.0807 0.1607 0.092 Uiso 1 1 calc R . .
C34 C 0.11832(8) 0.1329(3) 0.14797(17) 0.0334(7) Uani 1 1 d . . .
C35 C 0.23162(16) 0.3551(8) 0.2188(4) 0.120(3) Uani 1 1 d . . .
H35 H 0.2452 0.3868 0.1926 0.144 Uiso 1 1 calc R . .
C36 C 0.2275(3) 0.448(2) 0.2696(8) 0.266(11) Uani 1 1 d . . .
H36A H 0.2168 0.5132 0.2424 0.399 Uiso 1 1 calc R . .
H36B H 0.2485 0.4706 0.3013 0.399 Uiso 1 1 calc R . .
H36C H 0.2147 0.4188 0.2969 0.399 Uiso 1 1 calc R . .
C37 C 0.2465(2) 0.2666(11) 0.2538(9) 0.226(9) Uani 1 1 d . . .
H37A H 0.2479 0.2083 0.2207 0.338 Uiso 1 1 calc R . .
H37B H 0.2348 0.2377 0.2834 0.338 Uiso 1 1 calc R . .
H37C H 0.2680 0.2881 0.2831 0.338 Uiso 1 1 calc R . .
C38 C 0.1928(10) 0.151(3) 0.015(2) 0.171(7) Uani 0.50 1 d PU A 1
H38A H 0.1903 0.1815 -0.0323 0.205 Uiso 0.50 1 calc PR A 1
C38' C 0.1909(7) 0.155(2) 0.0042(12) 0.128(9) Uani 0.50 1 d P A 2
H38B H 0.2095 0.1499 0.0483 0.153 Uiso 0.50 1 calc PR A 2
C39 C 0.2295(3) 0.1813(14) 0.0633(12) 0.137(7) Uani 0.50 1 d P A 1
H39A H 0.2443 0.1394 0.0459 0.206 Uiso 0.50 1 calc PR A 1
H39B H 0.2329 0.1605 0.1120 0.206 Uiso 0.50 1 calc PR A 1
H39C H 0.2332 0.2618 0.0605 0.206 Uiso 0.50 1 calc PR A 1
C39' C 0.2079(4) 0.1898(12) -0.0274(9) 0.105(5) Uani 0.50 1 d P A 2
H39D H 0.2098 0.2714 -0.0223 0.157 Uiso 0.50 1 calc PR A 2
H39E H 0.1986 0.1706 -0.0770 0.157 Uiso 0.50 1 calc PR A 2
H39F H 0.2290 0.1557 -0.0083 0.157 Uiso 0.50 1 calc PR A 2
C40 C 0.1861(3) 0.0372(8) 0.0054(8) 0.179(5) Uani 1 1 d U . .
H40A H 0.2025 0.0007 -0.0098 0.269 Uiso 1 1 calc R A 1
H40B H 0.1653 0.0270 -0.0305 0.269 Uiso 1 1 calc R A 1
H40C H 0.1860 0.0036 0.0494 0.269 Uiso 1 1 calc R A 1
C41 C 0.14121(12) 0.4861(4) 0.2259(2) 0.0613(11) Uani 1 1 d . . .
C42 C 0.13764(18) 0.5537(5) 0.2818(3) 0.0864(17) Uani 1 1 d . . .
H42A H 0.1564 0.6016 0.3008 0.130 Uiso 1 1 calc R . .
H42B H 0.1355 0.5049 0.3189 0.130 Uiso 1 1 calc R . .
H42C H 0.1187 0.6007 0.2638 0.130 Uiso 1 1 calc R . .
C43 C 0.10450(16) 0.7416(5) 0.0954(3) 0.0892(18) Uani 1 1 d . . .
C44 C 0.1089(2) 0.8224(6) 0.0464(4) 0.103(2) Uani 1 1 d . . .
H44A H 0.1001 0.7924 -0.0012 0.154 Uiso 1 1 calc R . .
H44B H 0.1316 0.8375 0.0572 0.154 Uiso 1 1 calc R . .
H44C H 0.0978 0.8921 0.0498 0.154 Uiso 1 1 calc R . .
N1 N 0.10096(6) 0.31837(19) 0.02516(15) 0.0305(6) Uani 1 1 d . . .
N2 N 0.14329(8) 0.4359(3) 0.17961(17) 0.0517(8) Uani 1 1 d . . .
N3 N 0.09957(18) 0.6800(5) 0.1347(3) 0.109(2) Uani 1 1 d . . .
O1 O 0.15760(5) 0.46002(19) 0.04675(13) 0.0403(5) Uani 1 1 d . . .
O2 O 0.14291(5) 0.19715(19) 0.14890(13) 0.0390(5) Uani 1 1 d . . .
O4 O 0.20107(6) 0.3374(2) 0.17023(15) 0.0564(7) Uani 1 1 d . . .
O3 O 0.17339(7) 0.2149(2) 0.03942(16) 0.0557(7) Uani 1 1 d . . .
Zr1 Zr 0.160557(7) 0.31473(2) 0.100388(16) 0.03243(16) Uani 1 1 d . A .

loop_
_atom_site_aniso_label
_atom_site_aniso_U_11
_atom_site_aniso_U_22
_atom_site_aniso_U_33
_atom_site_aniso_U_23
_atom_site_aniso_U_13
_atom_site_aniso_U_12
C1 0.0337(16) 0.0295(15) 0.0321(16) 0.0006(13) 0.0083(13) -0.0011(12)
C2 0.0337(16) 0.0332(16) 0.0369(17) -0.0006(14) 0.0124(14) -0.0030(13)
C3 0.0363(18) 0.050(2) 0.052(2) 0.0116(18) 0.0122(16) -0.0101(16)
C4 0.056(3) 0.083(3) 0.054(3) 0.001(2) -0.003(2) -0.028(2)
C5 0.042(2) 0.074(3) 0.084(3) 0.025(3) 0.020(2) -0.015(2)
C6 0.040(2) 0.076(3) 0.096(4) 0.019(3) 0.031(2) 0.009(2)
C7 0.0431(19) 0.0301(16) 0.0424(19) 0.0044(14) 0.0198(16) -0.0039(13)
C8 0.0387(17) 0.0329(16) 0.0320(16) 0.0040(13) 0.0109(14) 0.0004(13)
C9 0.045(2) 0.044(2) 0.051(2) 0.0167(17) 0.0170(17) 0.0055(16)
C10 0.079(3) 0.050(2) 0.080(3) 0.025(2) 0.022(3) 0.015(2)
C11 0.075(3) 0.082(3) 0.049(2) 0.020(2) 0.022(2) 0.011(2)
C12 0.049(2) 0.091(3) 0.083(3) 0.045(3) 0.016(2) 0.013(2)
C13 0.0303(16) 0.0330(16) 0.0431(18) 0.0029(14) 0.0127(14) 0.0015(13)
C14 0.0326(16) 0.0251(15) 0.0365(16) 0.0003(13) 0.0133(14) -0.0009(12)
C15 0.0312(15) 0.0292(15) 0.0441(18) 0.0048(14) 0.0154(14) 0.0026(12)
C16 0.0422(18) 0.0363(17) 0.0313(16) -0.0036(14) 0.0129(14) -0.0051(14)
C17 0.051(2) 0.048(2) 0.0373(19) -0.0045(16) 0.0189(17) -0.0040(16)
C18 0.048(2) 0.082(3) 0.040(2) -0.011(2) 0.0094(18) -0.016(2)
C19 0.097(3) 0.035(2) 0.059(2) -0.0094(18) 0.043(2) -0.014(2)
C20 0.0299(15) 0.0343(16) 0.0338(16) 0.0054(13) 0.0121(13) 0.0006(13)
C21 0.0393(18) 0.0310(16) 0.0362(17) 0.0006(13) 0.0176(15) -0.0007(13)
C22 0.0357(16) 0.0370(17) 0.0304(16) -0.0006(13) 0.0096(13) -0.0057(13)
C23 0.0429(18) 0.0341(16) 0.0359(17) -0.0023(14) 0.0152(15) -0.0089(14)
C24 0.051(2) 0.045(2) 0.047(2) 0.0031(17) 0.0139(17) -0.0156(17)
C25 0.053(2) 0.062(3) 0.085(3) -0.001(2) 0.038(2) -0.017(2)
C26 0.059(3) 0.059(3) 0.072(3) -0.015(2) 0.014(2) -0.022(2)
C27 0.071(3) 0.071(3) 0.080(3) 0.029(3) 0.025(3) -0.024(2)
C28 0.054(2) 0.0298(16) 0.0340(17) 0.0023(13) 0.0164(16) -0.0032(14)
C29 0.0429(18) 0.0299(16) 0.0301(16) -0.0008(13) 0.0123(14) -0.0003(13)
C30 0.0451(19) 0.0392(18) 0.044(2) 0.0101(16) 0.0116(16) 0.0059(15)
C31 0.064(3) 0.056(3) 0.072(3) 0.031(2) 0.007(2) 0.004(2)
C32 0.044(2) 0.057(2) 0.049(2) 0.0039(19) 0.0019(17) 0.0001(17)
C33 0.056(2) 0.064(3) 0.068(3) 0.010(2) 0.026(2) 0.022(2)
C34 0.0378(17) 0.0312(16) 0.0347(16) 0.0006(13) 0.0165(14) -0.0018(13)
C35 0.067(4) 0.157(7) 0.101(5) 0.039(5) -0.020(3) -0.023(4)
C36 0.147(10) 0.48(3) 0.165(10) -0.167(17) 0.046(9) -0.122(15)
C37 0.094(6) 0.192(11) 0.276(15) 0.118(12) -0.095(8) -0.040(7)
C38 0.215(14) 0.107(10) 0.260(15) -0.046(10) 0.173(13) 0.042(10)
C38' 0.169(16) 0.152(18) 0.119(12) 0.083(12) 0.123(13) 0.115(13)
C39 0.039(6) 0.148(13) 0.23(2) -0.050(12) 0.054(9) 0.029(6)
C39' 0.109(10) 0.105(10) 0.126(12) -0.018(8) 0.075(10) -0.001(7)
C40 0.227(11) 0.102(6) 0.265(13) -0.050(7) 0.157(11) 0.031(6)
C41 0.090(3) 0.046(2) 0.047(2) 0.003(2) 0.020(2) -0.005(2)
C42 0.142(5) 0.066(3) 0.061(3) -0.004(2) 0.047(3) 0.005(3)
C43 0.117(5) 0.066(3) 0.069(3) -0.017(3) 0.009(3) 0.026(3)
C44 0.137(6) 0.104(5) 0.084(4) -0.033(4) 0.058(4) -0.016(4)
N1 0.0325(14) 0.0251(13) 0.0381(15) 0.0024(10) 0.0176(12) -0.0003(10)
N2 0.0556(19) 0.0487(18) 0.0464(18) -0.0087(16) 0.0111(15) 0.0029(15)
N3 0.151(6) 0.072(3) 0.083(4) -0.002(3) 0.010(4) 0.030(3)
O1 0.0288(11) 0.0368(12) 0.0528(14) 0.0098(11) 0.0098(10) -0.0028(9)
O2 0.0312(12) 0.0392(12) 0.0442(14) 0.0095(10) 0.0093(10) -0.0009(9)
O4 0.0371(14) 0.0631(17) 0.0518(16) 0.0155(13) -0.0085(12) -0.0083(12)
O3 0.0524(16) 0.0569(16) 0.0694(18) 0.0065(14) 0.0359(15) 0.0177(13)
Zr1 0.0264(2) 0.0333(2) 0.0368(2) 0.00551(12) 0.00931(15) 0.00004(11)

loop_
_atom_type_symbol
_atom_type_description
_atom_type_scat_dispersion_real
_atom_type_scat_dispersion_imag
_atom_type_scat_source
C C 0.0033 0.0016 'International Tables Vol C Tables 4.2.6.8 and 6.1.1.4'
H H 0.0000 0.0000 'International Tables Vol C Tables 4.2.6.8 and 6.1.1.4'
N N 0.0061 0.0033 'International Tables Vol C Tables 4.2.6.8 and 6.1.1.4'
O O 0.0106 0.0060 'International Tables Vol C Tables 4.2.6.8 and 6.1.1.4'
Zr Zr -2.9673 0.5597 'International Tables Vol C Tables 4.2.6.8 and 6.1.1.4'

loop_
_geom_angle_atom_site_label_1
_geom_angle_atom_site_label_2
_geom_angle_atom_site_label_3
_geom_angle
O1 C1 C14 118.1(3)
O1 C1 C2 121.3(3)
C14 C1 C2 120.5(3)
C7 C2 C1 116.9(3)
C7 C2 C3 121.7(3)
C1 C2 C3 121.4(3)
C4 C3 C5 108.0(4)
C4 C3 C6 109.8(4)
C5 C3 C6 107.1(4)
C4 C3 C2 109.3(3)
C5 C3 C2 112.3(3)
C6 C3 C2 110.3(3)
C3 C4 H4A 109.5
C3 C4 H4B 109.5
H4A C4 H4B 109.5
C3 C4 H4C 109.5
H4A C4 H4C 109.5
H4B C4 H4C 109.5
C3 C5 H5A 109.5
C3 C5 H5B 109.5
H5A C5 H5B 109.5
C3 C5 H5C 109.5
H5A C5 H5C 109.5
H5B C5 H5C 109.5
C3 C6 H6A 109.5
C3 C6 H6B 109.5
H6A C6 H6B 109.5
C3 C6 H6C 109.5
H6A C6 H6C 109.5
H6B C6 H6C 109.5
C2 C7 C8 124.2(3)
C2 C7 H7 117.9
C8 C7 H7 117.9
C13 C8 C7 116.7(3)
C13 C8 C9 122.9(3)
C7 C8 C9 120.3(3)
C12 C9 C10 108.9(4)
C12 C9 C8 112.5(3)
C10 C9 C8 110.6(3)
C12 C9 C11 107.4(4)
C10 C9 C11 108.2(4)
C8 C9 C11 109.0(3)
C9 C10 H10A 109.5
C9 C10 H10B 109.5
H10A C10 H10B 109.5
C9 C10 H10C 109.5
H10A C10 H10C 109.5
H10B C10 H10C 109.5
C9 C11 H11A 109.5
C9 C11 H11B 109.5
H11A C11 H11B 109.5
C9 C11 H11C 109.5
H11A C11 H11C 109.5
H11B C11 H11C 109.5
C9 C12 H12A 109.5
C9 C12 H12B 109.5
H12A C12 H12B 109.5
C9 C12 H12C 109.5
H12A C12 H12C 109.5
H12B C12 H12C 109.5
C8 C13 C14 121.6(3)
C8 C13 H13 119.2
C14 C13 H13 119.2
C13 C14 C1 120.0(3)
C13 C14 C15 119.8(3)
C1 C14 C15 120.0(3)
C14 C15 N1 120.3(2)
C14 C15 H15A 107.3
N1 C15 H15A 107.3
C14 C15 H15B 107.3
N1 C15 H15B 107.3
H15A C15 H15B 106.9
C18 C16 C17 107.6(3)
C18 C16 C19 110.1(3)
C17 C16 C19 107.4(3)
C18 C16 N1 113.3(3)
C17 C16 N1 110.2(3)
C19 C16 N1 108.1(3)
C16 C17 H17A 109.5
C16 C17 H17B 109.5
H17A C17 H17B 109.5
C16 C17 H17C 109.5
H17A C17 H17C 109.5
H17B C17 H17C 109.5
C16 C18 H18A 109.5
C16 C18 H18B 109.5
H18A C18 H18B 109.5
C16 C18 H18C 109.5
H18A C18 H18C 109.5
H18B C18 H18C 109.5
C16 C19 H19A 109.5
C16 C19 H19B 109.5
H19A C19 H19B 109.5
C16 C19 H19C 109.5
H19A C19 H19C 109.5
H19B C19 H19C 109.5
N1 C20 C21 121.6(3)
N1 C20 H20A 106.9
C21 C20 H20A 106.9
N1 C20 H20B 106.9
C21 C20 H20B 106.9
H20A C20 H20B 106.7
C22 C21 C34 120.2(3)
C22 C21 C20 118.5(3)
C34 C21 C20 120.4(3)
C21 C22 C23 121.7(3)
C21 C22 H22 119.2
C23 C22 H22 119.2
C28 C23 C22 117.1(3)
C28 C23 C24 123.2(3)
C22 C23 C24 119.6(3)
C25 C24 C27 107.7(4)
C25 C24 C26 110.0(4)
C27 C24 C26 108.5(4)
C25 C24 C23 110.8(3)
C27 C24 C23 112.3(3)
C26 C24 C23 107.5(3)
C24 C25 H25A 109.5
C24 C25 H25B 109.5
H25A C25 H25B 109.5
C24 C25 H25C 109.5
H25A C25 H25C 109.5
H25B C25 H25C 109.5
C24 C26 H26A 109.5
C24 C26 H26B 109.5
H26A C26 H26B 109.5
C24 C26 H26C 109.5
H26A C26 H26C 109.5
H26B C26 H26C 109.5
C24 C27 H27A 109.5
C24 C27 H27B 109.5
H27A C27 H27B 109.5
C24 C27 H27C 109.5
H27A C27 H27C 109.5
H27B C27 H27C 109.5
C23 C28 C29 123.5(3)
C23 C28 H28 118.3
C29 C28 H28 118.3
C28 C29 C34 117.7(3)
C28 C29 C30 121.5(3)
C34 C29 C30 120.8(3)
C29 C30 C32 110.8(3)
C29 C30 C31 112.3(3)
C32 C30 C31 107.0(3)
C29 C30 C33 110.8(3)
C32 C30 C33 108.2(3)
C31 C30 C33 107.6(3)
C30 C31 H31A 109.5
C30 C31 H31B 109.5
H31A C31 H31B 109.5
C30 C31 H31C 109.5
H31A C31 H31C 109.5
H31B C31 H31C 109.5
C30 C32 H32A 109.5
C30 C32 H32B 109.5
H32A C32 H32B 109.5
C30 C32 H32C 109.5
H32A C32 H32C 109.5
H32B C32 H32C 109.5
C30 C33 H33A 109.5
C30 C33 H33B 109.5
H33A C33 H33B 109.5
C30 C33 H33C 109.5
H33A C33 H33C 109.5
H33B C33 H33C 109.5
O2 C34 C21 118.7(3)
O2 C34 C29 121.5(3)
C21 C34 C29 119.8(3)
C37 C35 O4 117.0(8)
C37 C35 C36 111.2(14)
O4 C35 C36 105.6(8)
C37 C35 H35 107.5
O4 C35 H35 107.5
C36 C35 H35 107.5
C35 C36 H36A 109.5
C35 C36 H36B 109.5
H36A C36 H36B 109.5
C35 C36 H36C 109.5
H36A C36 H36C 109.5
H36B C36 H36C 109.5
C35 C37 H37A 109.5
C35 C37 H37B 109.5
H37A C37 H37B 109.5
C35 C37 H37C 109.5
H37A C37 H37C 109.5
H37B C37 H37C 109.5
O3 C38 C40 118(3)
O3 C38 C39 107(2)
C40 C38 C39 115(2)
O3 C38 H38A 105.3
C40 C38 H38A 105.3
C39 C38 H38A 105.3
C39' C38' O3 129(2)
C39' C38' C40 118.0(19)
O3 C38' C40 112.6(17)
C39' C38' H38B 90.7
O3 C38' H38B 90.7
C40 C38' H38B 90.7
C38 C39 H39A 109.5
C38 C39 H39B 109.5
H39A C39 H39B 109.5
C38 C39 H39C 109.5
H39A C39 H39C 109.5
H39B C39 H39C 109.5
C38' C39' H39D 109.5
C38' C39' H39E 109.5
H39D C39' H39E 109.5
C38' C39' H39F 109.5
H39D C39' H39F 109.5
H39E C39' H39F 109.5
C38 C40 C38' 9(2)
C38 C40 H40A 109.5
C38' C40 H40A 107.7
C38 C40 H40B 109.5
C38' C40 H40B 102.7
H40A C40 H40B 109.5
C38 C40 H40C 109.5
C38' C40 H40C 117.7
H40A C40 H40C 109.5
H40B C40 H40C 109.5
N2 C41 C42 177.0(5)
C41 C42 H42A 109.5
C41 C42 H42B 109.5
H42A C42 H42B 109.5
C41 C42 H42C 109.5
H42A C42 H42C 109.5
H42B C42 H42C 109.5
N3 C43 C44 176.4(7)
C43 C44 H44A 109.5
C43 C44 H44B 109.5
H44A C44 H44B 109.5
C43 C44 H44C 109.5
H44A C44 H44C 109.5
H44B C44 H44C 109.5
C20 N1 C15 101.3(2)
C20 N1 C16 111.4(2)
C15 N1 C16 110.6(2)
C20 N1 Zr1 107.62(18)
C15 N1 Zr1 105.09(18)
C16 N1 Zr1 119.10(18)
C41 N2 Zr1 165.9(4)
C1 O1 Zr1 147.1(2)
C34 O2 Zr1 147.7(2)
C35 O4 Zr1 176.9(4)
C38 O3 C38' 9(2)
C38 O3 Zr1 158.9(19)
C38' O3 Zr1 164.6(16)
O4 Zr1 O3 98.82(14)
O4 Zr1 O2 99.41(11)
O3 Zr1 O2 97.34(12)
O4 Zr1 O1 98.86(10)
O3 Zr1 O1 99.52(11)
O2 Zr1 O1 152.84(9)
O4 Zr1 N2 81.78(13)
O3 Zr1 N2 177.85(12)
O2 Zr1 N2 80.52(11)
O1 Zr1 N2 82.40(11)
O4 Zr1 N1 165.61(12)
O3 Zr1 N1 95.56(11)
O2 Zr1 N1 78.98(9)
O1 Zr1 N1 78.32(8)
N2 Zr1 N1 83.86(10)

loop_
_geom_bond_atom_site_label_1
_geom_bond_atom_site_label_2
_geom_bond_distance
C1 O1 1.343(4)
C1 C14 1.400(4)
C1 C2 1.411(4)
C2 C7 1.393(5)
C2 C3 1.537(5)
C3 C4 1.530(6)
C3 C5 1.533(5)
C3 C6 1.536(6)
C4 H4A 0.9800
C4 H4B 0.9800
C4 H4C 0.9800
C5 H5A 0.9800
C5 H5B 0.9800
C5 H5C 0.9800
C6 H6A 0.9800
C6 H6B 0.9800
C6 H6C 0.9800
C7 C8 1.404(5)
C7 H7 0.9500
C8 C13 1.391(5)
C8 C9 1.536(5)
C9 C12 1.526(6)
C9 C10 1.531(6)
C9 C11 1.545(6)
C10 H10A 0.9800
C10 H10B 0.9800
C10 H10C 0.9800
C11 H11A 0.9800
C11 H11B 0.9800
C11 H11C 0.9800
C12 H12A 0.9800
C12 H12B 0.9800
C12 H12C 0.9800
C13 C14 1.394(5)
C13 H13 0.9500
C14 C15 1.495(4)
C15 N1 1.522(4)
C15 H15A 0.9900
C15 H15B 0.9900
C16 C18 1.525(5)
C16 C17 1.537(5)
C16 C19 1.541(5)
C16 N1 1.556(4)
C17 H17A 0.9800
C17 H17B 0.9800
C17 H17C 0.9800
C18 H18A 0.9800
C18 H18B 0.9800
C18 H18C 0.9800
C19 H19A 0.9800
C19 H19B 0.9800
C19 H19C 0.9800
C20 N1 1.508(4)
C20 C21 1.518(4)
C20 H20A 0.9900
C20 H20B 0.9900
C21 C22 1.384(4)
C21 C34 1.404(5)
C22 C23 1.398(5)
C22 H22 0.9500
C23 C28 1.391(5)
C23 C24 1.541(5)
C24 C25 1.513(6)
C24 C27 1.530(6)
C24 C26 1.531(6)
C25 H25A 0.9800
C25 H25B 0.9800
C25 H25C 0.9800
C26 H26A 0.9800
C26 H26B 0.9800
C26 H26C 0.9800
C27 H27A 0.9800
C27 H27B 0.9800
C27 H27C 0.9800
C28 C29 1.401(5)
C28 H28 0.9500
C29 C34 1.412(4)
C29 C30 1.533(5)
C30 C32 1.536(6)
C30 C31 1.544(5)
C30 C33 1.545(6)
C31 H31A 0.9800
C31 H31B 0.9800
C31 H31C 0.9800
C32 H32A 0.9800
C32 H32B 0.9800
C32 H32C 0.9800
C33 H33A 0.9800
C33 H33B 0.9800
C33 H33C 0.9800
C34 O2 1.333(4)
C35 C37 1.323(12)
C35 O4 1.409(7)
C35 C36 1.56(2)
C35 H35 1.0000
C36 H36A 0.9800
C36 H36B 0.9800
C36 H36C 0.9800
C37 H37A 0.9800
C37 H37B 0.9800
C37 H37C 0.9800
C38 O3 1.36(3)
C38 C40 1.39(4)
C38 C39 1.64(5)
C38 H38A 1.0000
C38' C39' 1.22(3)
C38' O3 1.41(2)
C38' C40 1.42(3)
C38' H38B 1.0000
C39 H39A 0.9800
C39 H39B 0.9800
C39 H39C 0.9800
C39' H39D 0.9800
C39' H39E 0.9800
C39' H39F 0.9800
C40 H40A 0.9800
C40 H40B 0.9800
C40 H40C 0.9800
C41 N2 1.142(5)
C41 C42 1.441(7)
C42 H42A 0.9800
C42 H42B 0.9800
C42 H42C 0.9800
C43 N3 1.156(9)
C43 C44 1.442(11)
C44 H44A 0.9800
C44 H44B 0.9800
C44 H44C 0.9800
N1 Zr1 2.592(3)
N2 Zr1 2.464(3)
O1 Zr1 2.027(2)
O2 Zr1 2.015(2)
O4 Zr1 1.911(3)
O3 Zr1 1.932(3)

loop_
_platon_squeeze_void_nr
_platon_squeeze_void_average_x
_platon_squeeze_void_average_y
_platon_squeeze_void_average_z
_platon_squeeze_void_volume
_platon_squeeze_void_count_electrons
_platon_squeeze_void_content
1 0.500 -0.001 0.376 541 41 ' '
2 0.237 0.117 0.583 7 0 ' '
3 0.763 0.117 0.917 7 0 ' '
4 0.320 0.193 0.297 17 1 ' '
5 0.680 0.193 0.203 16 0 ' '
6 0.293 0.200 0.165 7 0 ' '
7 0.707 0.200 0.335 7 0 ' '
8 0.000 0.499 0.054 541 41 ' '
9 0.180 0.306 0.703 16 0 ' '
10 0.820 0.306 0.797 17 1 ' '
11 0.207 0.300 0.835 7 0 ' '
12 0.793 0.300 0.665 7 0 ' '
13 0.263 0.383 0.417 7 0 ' '
14 0.737 0.383 0.083 7 0 ' '
15 0.263 0.617 0.917 7 0 ' '
16 0.737 0.617 0.583 7 0 ' '
17 0.180 0.693 0.203 16 0 ' '
18 0.820 0.693 0.297 17 1 ' '
19 0.207 0.700 0.335 7 0 ' '
20 0.793 0.700 0.165 7 0 ' '
21 0.320 0.806 0.797 17 1 ' '
22 0.680 0.806 0.703 16 0 ' '
23 0.293 0.800 0.665 7 0 ' '
24 0.707 0.800 0.835 7 0 ' '
25 0.237 0.883 0.083 7 0 ' '
26 0.763 0.883 0.417 7 0 ' '
